data_2019124
loop_
_publ_author_name
'G\"orbitz, Carl Henrik'
'Yadav, Vitthal N.'

_publ_section_title
;
 <i>N</i>-(<small>L</small>-2-Aminopentanoyl)-<small>L</small>-phenylalanine
 dihydrate, a hydrophobic dipeptide with a nonproteinogenic residue
;
_journal_coeditor_code EG3133
_journal_issue 9
_journal_name_full 'Acta Crystallographica Section C'
_journal_page_first 1067
_journal_page_last 1069
_journal_paper_doi 10.1107/S0108270113021914
_journal_volume 69
_journal_year 2013
_chemical_formula_iupac 'C14 H20 N2 O3, 2H2 O'
_chemical_formula_moiety 'C14 H20 N2 O3, 2(H2 O)'
_chemical_formula_sum 'C14 H24 N2 O5'
_chemical_formula_weight 300.25
_chemical_name_common L-Norvalyl-L-phenylalanine
_chemical_name_systematic
;
(<i>S</i>)-2-[(<i>S</i>)-2-Aminopentanamido]-3-phenylpropanoic acid dihydrate
;
_space_group_IT_number 19
_symmetry_cell_setting orthorhombic
_symmetry_space_group_name_Hall 'P 2ac 2ab'
_symmetry_space_group_name_H-M 'P 21 21 21'
_atom_sites_solution_hydrogens geom
_atom_sites_solution_primary direct
_atom_sites_solution_secondary difmap
_audit_creation_method SHELXL-97
_cell_angle_alpha 90.00
_cell_angle_beta 90.00
_cell_angle_gamma 90.00
_cell_formula_units_Z 4
_cell_length_a 5.6223(9)
_cell_length_b 8.2012(12)
_cell_length_c 33.573(5)
_cell_measurement_reflns_used 668
_cell_measurement_temperature 105(2)
_cell_measurement_theta_max 15.33
_cell_measurement_theta_min 2.56
_cell_volume 1548.0(4)
_computing_cell_refinement 'SAINT-Plus (Bruker, 2007)'
_computing_data_collection 'APEX2 (Bruker, 2007)'
_computing_data_reduction 'SAINT-Plus (Bruker, 2007)'
_computing_molecular_graphics 'SHELXTL (Sheldrick, 2008) and Mercury (Macrae <i>et al.</i>, 2008)'
_computing_publication_material 'SHELXTL (Sheldrick, 2008)'
_computing_structure_refinement 'SHELXL97 (Sheldrick, 2008)'
_computing_structure_solution 'SHELXS97 (Sheldrick, 2008)'
_diffrn_ambient_temperature 105(2)
_diffrn_detector_area_resol_mean 8.3
_diffrn_measured_fraction_theta_full 0.999
_diffrn_measured_fraction_theta_max 0.999
_diffrn_measurement_device_type 'Bruker APEXII CCD'
_diffrn_measurement_method 'Sets of exposures each taken over 0.5\% \w rotation'
_diffrn_radiation_monochromator graphite
_diffrn_radiation_source 'fine-focus sealed tube'
_diffrn_radiation_type MoK\a
_diffrn_radiation_wavelength 0.71073
_diffrn_reflns_av_R_equivalents 0.1213
_diffrn_reflns_av_sigmaI/netI 0.0761
_diffrn_reflns_limit_h_max 7
_diffrn_reflns_limit_h_min -7
_diffrn_reflns_limit_k_max 10
_diffrn_reflns_limit_k_min -9
_diffrn_reflns_limit_l_max 42
_diffrn_reflns_limit_l_min -42
_diffrn_reflns_number 12815
_diffrn_reflns_theta_full 26.44
_diffrn_reflns_theta_max 26.44
_diffrn_reflns_theta_min 2.43
_exptl_absorpt_coefficient_mu 0.098
_exptl_absorpt_correction_T_max 0.997
_exptl_absorpt_correction_T_min 0.992
_exptl_absorpt_correction_type multi-scan
_exptl_absorpt_process_details '(SADABS; Bruker, 2007)'
_exptl_crystal_colour colourless
_exptl_crystal_density_diffrn 1.289
_exptl_crystal_density_method 'not measured'
_exptl_crystal_description blocks
_exptl_crystal_F_000 648
_exptl_crystal_size_max 0.22
_exptl_crystal_size_mid 0.07
_exptl_crystal_size_min 0.03
_refine_diff_density_max 0.255
_refine_diff_density_min -0.321
_refine_ls_extinction_method none
_refine_ls_goodness_of_fit_ref 1.105
_refine_ls_hydrogen_treatment mixed
_refine_ls_matrix_type full
_refine_ls_number_parameters 204
_refine_ls_number_reflns 1896
_refine_ls_number_restraints 6
_refine_ls_restrained_S_all 1.103
_refine_ls_R_factor_all 0.0919
_refine_ls_R_factor_gt 0.0697
_refine_ls_shift/su_max 0.000
_refine_ls_shift/su_mean 0.000
_refine_ls_structure_factor_coef Fsqd
_refine_ls_weighting_details 'w = 1/[\s^2^(Fo^2^)+(0.0302P)^2^+1.1996P] where P=(Fo^2^+2Fc^2^)/3'
_refine_ls_weighting_scheme calc
_refine_ls_wR_factor_gt 0.1158
_refine_ls_wR_factor_ref 0.1250
_reflns_number_gt 1542
_reflns_number_total 1896
_reflns_threshold_expression I>2sigma(I)
_cod_data_source_file eg3133.cif
_cod_data_source_block I
_cod_database_code 2019124
_cod_database_fobs_code 2019124

loop_
_symmetry_equiv_pos_as_xyz
'x, y, z'
'-x+1/2, -y, z+1/2'
'-x, y+1/2, -z+1/2'
'x+1/2, -y+1/2, -z'

loop_
_atom_site_type_symbol
_atom_site_label
_atom_site_fract_x
_atom_site_fract_y
_atom_site_fract_z
_atom_site_U_iso_or_equiv
_atom_site_adp_type
_atom_site_calc_flag
_atom_site_refinement_flags
_atom_site_occupancy
_atom_site_symmetry_multiplicity
O O1 0.4407(5) 0.5037(4) 0.31846(9) 0.0223(7) Uani d . 1 1
O O2 0.4630(5) 0.8756(4) 0.30223(8) 0.0212(7) Uani d . 1 1
O O3 0.7497(5) 0.8556(4) 0.34789(9) 0.0218(7) Uani d . 1 1
N N1 0.1140(7) 0.3184(5) 0.28315(10) 0.0208(9) Uani d . 1 1
H H1 0.0417 0.2197 0.2857 0.031 Uiso calc R 1 1
H H2 0.2741 0.3060 0.2858 0.031 Uiso calc R 1 1
H H3 0.0807 0.3611 0.2588 0.031 Uiso calc R 1 1
N N2 0.1761(6) 0.6709(4) 0.34880(10) 0.0180(8) Uani d . 1 1
H H4 0.0251 0.6954 0.3522 0.022 Uiso calc R 1 1
C C1 0.0242(8) 0.4314(5) 0.31495(13) 0.0178(10) Uani d . 1 1
H H11 -0.1070 0.5004 0.3039 0.021 Uiso calc R 1 1
C C2 -0.0672(8) 0.3358(6) 0.35103(13) 0.0224(10) Uani d . 1 1
H H21 -0.1414 0.4134 0.3699 0.027 Uiso calc R 1 1
H H22 -0.1928 0.2598 0.3419 0.027 Uiso calc R 1 1
C C3 0.1223(9) 0.2381(6) 0.37331(13) 0.0273(12) Uani d . 1 1
H H31 0.2530 0.3116 0.3816 0.033 Uiso calc R 1 1
H H32 0.1895 0.1538 0.3555 0.033 Uiso calc R 1 1
C C4 0.0132(10) 0.1570(6) 0.41001(13) 0.0344(13) Uani d . 1 1
H H41 0.1358 0.0944 0.4241 0.052 Uiso calc R 1 1
H H42 -0.1151 0.0835 0.4017 0.052 Uiso calc R 1 1
H H43 -0.0511 0.2408 0.4278 0.052 Uiso calc R 1 1
C C5 0.2327(8) 0.5400(6) 0.32695(13) 0.0191(10) Uani d . 1 1
C C6 0.3566(8) 0.7744(6) 0.36719(13) 0.0187(10) Uani d . 1 1
H H61 0.2719 0.8718 0.3781 0.022 Uiso calc R 1 1
C C7 0.4768(8) 0.6897(6) 0.40252(12) 0.0224(10) Uani d . 1 1
H H71 0.5723 0.5977 0.3921 0.027 Uiso calc R 1 1
H H72 0.5886 0.7680 0.4149 0.027 Uiso calc R 1 1
C C8 0.3146(8) 0.6253(6) 0.43452(13) 0.0203(10) Uani d . 1 1
C C9 0.0967(8) 0.6980(6) 0.44423(13) 0.0225(11) Uani d . 1 1
H H91 0.0414 0.7881 0.4291 0.027 Uiso calc R 1 1
C C10 -0.0394(8) 0.6404(6) 0.47562(13) 0.0251(11) Uani d . 1 1
H H101 -0.1861 0.6920 0.4818 0.030 Uiso calc R 1 1
C C11 0.0355(9) 0.5094(6) 0.49792(13) 0.0268(11) Uani d . 1 1
H H111 -0.0579 0.4713 0.5196 0.032 Uiso calc R 1 1
C C12 0.2491(9) 0.4332(6) 0.48848(14) 0.0279(12) Uani d . 1 1
H H121 0.3017 0.3421 0.5035 0.033 Uiso calc R 1 1
C C13 0.3851(8) 0.4908(6) 0.45697(12) 0.0228(11) Uani d . 1 1
H H131 0.5298 0.4371 0.4505 0.027 Uiso calc R 1 1
C C14 0.5378(8) 0.8382(5) 0.33643(12) 0.0186(10) Uani d . 1 1
O O1W 1.0180(5) 0.9733(4) 0.28669(9) 0.0205(7) Uani d D 1 1
H H11W 1.145(5) 0.924(6) 0.2946(13) 0.031 Uiso d D 1 1
H H12W 0.922(6) 0.957(6) 0.3058(10) 0.031 Uiso d D 1 1
O O2W 0.4174(6) 0.6854(4) 0.23115(10) 0.0271(8) Uani d D 1 1
H H21W 0.457(10) 0.586(3) 0.2264(13) 0.041 Uiso d D 1 1
H H22W 0.440(10) 0.693(6) 0.2562(6) 0.041 Uiso d D 1 1

loop_
_atom_site_aniso_label
_atom_site_aniso_U_11
_atom_site_aniso_U_22
_atom_site_aniso_U_33
_atom_site_aniso_U_12
_atom_site_aniso_U_13
_atom_site_aniso_U_23
O1 0.0157(16) 0.0246(18) 0.0267(17) 0.0028(16) 0.0000(14) -0.0030(15)
O2 0.0193(16) 0.0228(18) 0.0216(16) 0.0000(16) -0.0008(14) 0.0016(13)
O3 0.0177(15) 0.0242(19) 0.0236(16) -0.0024(15) -0.0002(14) 0.0044(14)
N1 0.022(2) 0.022(2) 0.0181(18) -0.0031(19) -0.0003(16) -0.0006(17)
N2 0.0130(17) 0.020(2) 0.0213(19) 0.0001(17) 0.0000(16) -0.0003(17)
C1 0.016(2) 0.013(2) 0.024(2) -0.003(2) 0.000(2) -0.0019(18)
C2 0.023(2) 0.022(3) 0.022(2) -0.001(2) 0.006(2) 0.002(2)
C3 0.038(3) 0.022(3) 0.022(3) -0.002(2) -0.004(2) -0.001(2)
C4 0.054(4) 0.025(3) 0.024(2) -0.005(3) -0.004(3) 0.003(2)
C5 0.019(2) 0.019(3) 0.019(2) -0.006(2) -0.0028(19) 0.0052(19)
C6 0.019(2) 0.019(2) 0.018(2) -0.001(2) 0.0006(19) -0.0026(19)
C7 0.016(2) 0.032(3) 0.018(2) -0.004(2) -0.0006(19) -0.002(2)
C8 0.020(2) 0.022(3) 0.019(2) 0.000(2) -0.004(2) 0.001(2)
C9 0.022(2) 0.025(3) 0.021(2) -0.002(2) -0.006(2) -0.002(2)
C10 0.017(2) 0.035(3) 0.024(2) -0.002(2) 0.005(2) -0.001(2)
C11 0.030(3) 0.029(3) 0.021(2) -0.006(3) 0.005(2) -0.003(2)
C12 0.033(3) 0.026(3) 0.025(2) -0.003(3) -0.004(2) 0.001(2)
C13 0.022(2) 0.027(3) 0.020(2) 0.001(2) -0.0024(19) -0.004(2)
C14 0.017(2) 0.017(2) 0.022(2) 0.005(2) 0.0011(19) -0.0030(19)
O1W 0.0168(16) 0.0251(18) 0.0196(15) 0.0023(15) 0.0001(14) 0.0012(14)
O2W 0.033(2) 0.0240(18) 0.0247(17) 0.0018(17) -0.0006(16) -0.0034(15)

loop_
_atom_type_symbol
_atom_type_description
_atom_type_scat_dispersion_real
_atom_type_scat_dispersion_imag
_atom_type_scat_source
C C 0.0033 0.0016 'International Tables Vol C Tables 4.2.6.8 and 6.1.1.4'
H H 0.0000 0.0000 'International Tables Vol C Tables 4.2.6.8 and 6.1.1.4'
N N 0.0061 0.0033 'International Tables Vol C Tables 4.2.6.8 and 6.1.1.4'
O O 0.0106 0.0060 'International Tables Vol C Tables 4.2.6.8 and 6.1.1.4'

loop_
_geom_angle_atom_site_label_1
_geom_angle_atom_site_label_2
_geom_angle_atom_site_label_3
_geom_angle
C1 N1 H1 109.5
C1 N1 H2 109.5
H1 N1 H2 109.5
C1 N1 H3 109.5
H1 N1 H3 109.5
H2 N1 H3 109.5
C5 N2 C6 122.2(4)
C5 N2 H4 118.9
C6 N2 H4 118.9
N1 C1 C5 106.8(4)
N1 C1 C2 111.0(4)
C5 C1 C2 110.3(4)
N1 C1 H11 109.5
C5 C1 H11 109.5
C2 C1 H11 109.5
C3 C2 C1 114.9(4)
C3 C2 H21 108.5
C1 C2 H21 108.5
C3 C2 H22 108.5
C1 C2 H22 108.5
H21 C2 H22 107.5
C2 C3 C4 110.1(4)
C2 C3 H31 109.6
C4 C3 H31 109.6
C2 C3 H32 109.6
C4 C3 H32 109.6
H31 C3 H32 108.2
C3 C4 H41 109.5
C3 C4 H42 109.5
H41 C4 H42 109.5
C3 C4 H43 109.5
H41 C4 H43 109.5
H42 C4 H43 109.5
O1 C5 N2 122.9(4)
O1 C5 C1 121.6(4)
N2 C5 C1 115.5(4)
N2 C6 C7 111.8(4)
N2 C6 C14 111.9(3)
C7 C6 C14 112.4(4)
N2 C6 H61 106.8
C7 C6 H61 106.8
C14 C6 H61 106.8
C8 C7 C6 116.4(4)
C8 C7 H71 108.2
C6 C7 H71 108.2
C8 C7 H72 108.2
C6 C7 H72 108.2
H71 C7 H72 107.3
C13 C8 C9 117.4(4)
C13 C8 C7 119.5(4)
C9 C8 C7 123.1(4)
C10 C9 C8 121.0(5)
C10 C9 H91 119.5
C8 C9 H91 119.5
C11 C10 C9 120.7(5)
C11 C10 H101 119.6
C9 C10 H101 119.6
C10 C11 C12 119.4(5)
C10 C11 H111 120.3
C12 C11 H111 120.3
C13 C12 C11 119.8(5)
C13 C12 H121 120.1
C11 C12 H121 120.1
C12 C13 C8 121.6(5)
C12 C13 H131 119.2
C8 C13 H131 119.2
O3 C14 O2 124.5(4)
O3 C14 C6 117.3(4)
O2 C14 C6 118.1(4)
H11W O1W H12W 103(3)
H21W O2W H22W 102(3)

loop_
_geom_bond_atom_site_label_1
_geom_bond_atom_site_label_2
_geom_bond_distance
O1 C5 1.240(5)
O2 C14 1.261(5)
O3 C14 1.260(5)
N1 C1 1.501(5)
N1 H1 0.9100
N1 H2 0.9100
N1 H3 0.9100
N2 C5 1.339(6)
N2 C6 1.459(6)
N2 H4 0.8800
C1 C5 1.527(6)
C1 C2 1.532(6)
C1 H11 1.0000
C2 C3 1.528(6)
C2 H21 0.9900
C2 H22 0.9900
C3 C4 1.529(6)
C3 H31 0.9900
C3 H32 0.9900
C4 H41 0.9800
C4 H42 0.9800
C4 H43 0.9800
C6 C7 1.532(6)
C6 C14 1.542(6)
C6 H61 1.0000
C7 C8 1.505(6)
C7 H71 0.9900
C7 H72 0.9900
C8 C13 1.393(6)
C8 C9 1.401(6)
C9 C10 1.385(6)
C9 H91 0.9500
C10 C11 1.376(7)
C10 H101 0.9500
C11 C12 1.390(7)
C11 H111 0.9500
C12 C13 1.388(6)
C12 H121 0.9500
C13 H131 0.9500
O1W H11W 0.862(19)
O1W H12W 0.848(19)
O2W H21W 0.862(19)
O2W H22W 0.852(19)

loop_
_geom_hbond_atom_site_label_D
_geom_hbond_atom_site_label_H
_geom_hbond_atom_site_label_A
_geom_hbond_site_symmetry_A
_geom_hbond_distance_DH
_geom_hbond_distance_HA
_geom_hbond_distance_DA
_geom_hbond_angle_DHA
N1 H1 O1W 1_445 0.91 2.03 2.884(5) 156.7
N1 H2 O2W 3_645 0.91 2.08 2.892(5) 148.6
N1 H3 O1W 3_645 0.91 1.87 2.768(5) 170.6
N2 H4 O3 1_455 0.88 2.04 2.836(5) 150.7
C1 H11 O1 1_455 1.00 2.59 3.336(5) 131.3
O1W H11W O2 1_655 0.862(19) 1.85(2) 2.678(4) 160(5)
O1W H12W O3 . 0.848(19) 1.91(2) 2.726(4) 162(5)
O2W H21W O2 3_645 0.862(19) 2.02(2) 2.857(5) 162(4)
O2W H22W O2 . 0.852(19) 2.15(3) 2.862(5) 140(4)

loop_
_geom_torsion_atom_site_label_1
_geom_torsion_atom_site_label_2
_geom_torsion_atom_site_label_3
_geom_torsion_atom_site_label_4
_geom_torsion
N1 C1 C5 N2 166.5(4)
C1 C5 N2 C6 171.5(4)
C5 N2 C6 C14 55.0(5)
N2 C6 C14 O2 37.2(6)
N1 C1 C2 C3 64.7(5)
C1 C2 C3 C4 176.5(4)
N2 C6 C7 C8 -54.0(5)
C6 C7 C8 C9 -31.2(6)
C5 C1 C2 C3 -53.5(5)
C6 N2 C5 O1 -5.1(7)
N1 C1 C5 O1 -16.8(6)
C2 C1 C5 O1 104.0(5)
C2 C1 C5 N2 -72.7(5)
C5 N2 C6 C7 -72.1(5)
C14 C6 C7 C8 179.1(4)
C6 C7 C8 C13 151.3(4)
C13 C8 C9 C10 1.7(7)
C7 C8 C9 C10 -175.8(4)
C8 C9 C10 C11 -0.5(7)
C9 C10 C11 C12 -0.7(7)
C10 C11 C12 C13 0.5(7)
C11 C12 C13 C8 0.7(7)
C9 C8 C13 C12 -1.8(7)
C7 C8 C13 C12 175.8(4)
N2 C6 C14 O3 -145.7(4)
C7 C6 C14 O3 -19.0(6)
C7 C6 C14 O2 163.9(4)
